data_7062042
loop_
_publ_author_name
'Zhong, Qing'
'Dong, Huiyang'
'Liu, Yi'
'Zhu, Mei'

_publ_section_title
;
 Slow magnetic relaxation and selective luminescence sensor of Ln-radical
 chain involving imidazole-substituted nitronyl nitroxide radical
;
_journal_issue 46
_journal_name_full 'New Journal of Chemistry'
_journal_page_first 22451
_journal_page_last 22458
_journal_paper_doi 10.1039/D2NJ04865E
_journal_volume 46
_journal_year 2022
_chemical_formula_moiety 'C31 H22 F18 N4 O8 Tb'
_chemical_formula_sum 'C31 H22 F18 N4 O8 Tb'
_chemical_formula_weight 1079.44
_space_group_crystal_system monoclinic
_space_group_IT_number 14
_space_group_name_Hall '-P 2yn'
_space_group_name_H-M_alt 'P 1 21/n 1'
_atom_sites_solution_hydrogens geom
_audit_creation_date 2022-03-05
_audit_creation_method
;
Olex2 1.2
(compiled 2018.05.29 svn.r3508 for OlexSys, GUI svn.r5506)
;
_audit_update_record
;
2022-06-20 deposited with the CCDC.	2022-11-01 downloaded from the CCDC.
;
_cell_angle_alpha 90
_cell_angle_beta 102.612(3)
_cell_angle_gamma 90
_cell_formula_units_Z 4
_cell_length_a 14.4353(7)
_cell_length_b 17.0555(8)
_cell_length_c 16.3254(8)
_cell_measurement_reflns_used 5655
_cell_measurement_temperature 150(2)
_cell_measurement_theta_max 74.30
_cell_measurement_theta_min 3.80
_cell_volume 3922.4(3)
_computing_cell_refinement 'SAINT V8.40A (?, 2016)'
_computing_data_reduction 'SAINT V8.40A (?, 2016)'
_computing_molecular_graphics 'Olex2 (Dolomanov et al., 2009)'
_computing_publication_material 'Olex2 (Dolomanov et al., 2009)'
_computing_structure_refinement 'ShelXL (Sheldrick, 2015)'
_computing_structure_solution 'SHELXT 2018/2 (Sheldrick, 2018)'
_diffrn_ambient_temperature 150.0
_diffrn_measured_fraction_theta_full 0.998
_diffrn_measured_fraction_theta_max 0.991
_diffrn_measurement_device_type 'Bruker APEX-II CCD'
_diffrn_measurement_method '\f and \w scans'
_diffrn_radiation_type CuK\a
_diffrn_radiation_wavelength 1.54178
_diffrn_reflns_av_R_equivalents 0.0572
_diffrn_reflns_av_unetI/netI 0.0618
_diffrn_reflns_Laue_measured_fraction_full 0.998
_diffrn_reflns_Laue_measured_fraction_max 0.991
_diffrn_reflns_limit_h_max 17
_diffrn_reflns_limit_h_min -18
_diffrn_reflns_limit_k_max 17
_diffrn_reflns_limit_k_min -21
_diffrn_reflns_limit_l_max 20
_diffrn_reflns_limit_l_min -20
_diffrn_reflns_number 25017
_diffrn_reflns_point_group_measured_fraction_full 0.998
_diffrn_reflns_point_group_measured_fraction_max 0.991
_diffrn_reflns_theta_full 67.679
_diffrn_reflns_theta_max 74.694
_diffrn_reflns_theta_min 3.707
_diffrn_standards_number 0
_exptl_absorpt_coefficient_mu 10.156
_exptl_absorpt_correction_T_max 0.0872
_exptl_absorpt_correction_T_min 0.0084
_exptl_absorpt_correction_type none
_exptl_absorpt_process_details
;
SADABS-2016/2 (Bruker,2016/2) was used for absorption correction.
wR2(int) was 0.1112 before and 0.0730 after correction.
The Ratio of minimum to maximum transmission is 0.0963.
The \l/2 correction factor is Not present.
;
_exptl_crystal_colour purple
_exptl_crystal_density_diffrn 1.828
_exptl_crystal_description block
_exptl_crystal_F_000 2108
_exptl_crystal_size_max 0.34
_exptl_crystal_size_mid 0.24
_exptl_crystal_size_min 0.21
_refine_diff_density_max 1.685
_refine_diff_density_min -0.411
_refine_diff_density_rms 0.184
_refine_ls_extinction_method none
_refine_ls_goodness_of_fit_ref 0.984
_refine_ls_hydrogen_treatment constr
_refine_ls_matrix_type full
_refine_ls_number_parameters 563
_refine_ls_number_reflns 7960
_refine_ls_number_restraints 0
_refine_ls_restrained_S_all 0.984
_refine_ls_R_factor_all 0.0799
_refine_ls_R_factor_gt 0.0714
_refine_ls_shift/su_max 0.007
_refine_ls_shift/su_mean 0.000
_refine_ls_structure_factor_coef Fsqd
_refine_ls_weighting_details 'w=1/[\s^2^(Fo^2^)+(0.1465P)^2^] where P=(Fo^2^+2Fc^2^)/3'
_refine_ls_weighting_scheme calc
_refine_ls_wR_factor_gt 0.1900
_refine_ls_wR_factor_ref 0.1989
_reflns_Friedel_coverage 0.000
_reflns_number_gt 6151
_reflns_number_total 7960
_reflns_threshold_expression 'I > 2\s(I)'
_cod_data_source_file d2nj04865e2.cif
_cod_data_source_block Tb
_cod_depositor_comments 'Adding full bibliography for 7062038--7062042.cif.'
_cod_database_code 7062042
_shelx_shelxl_version_number 2018/3
_shelx_space_group_comment
;
The symmetry employed for this shelxl refinement is uniquely defined
by the following loop, which should always be used as a source of
symmetry information in preference to the above space-group names.
They are only intended as comments.
;
_olex2_refinement_description
;
1. Fixed Uiso
 At 1.2 times of:
  All C(H) groups
 At 1.5 times of:
  All C(H,H,H) groups
2.a Aromatic/amide H refined with riding coordinates:
 C00R(H00R), C00S(H00S), C00T(H00T), C00U(H00U), C00W(H00W), C00Z(H00Z),
 C019(H019), C01D(H01G), C01K(H01K), C01M(H01M)
2.b Idealised Me refined as rotating group:
 C016(H01A,H01B,H01C), C01A(H01D,H01E,H01F), C01F(H01H,H01I,H01J), C01N(H01L,
 H01N,H01O)
;
_olex2_submission_special_instructions 'No special instructions were received'

loop_
_space_group_symop_operation_xyz
'x, y, z'
'-x+1/2, y+1/2, -z+1/2'
'-x, -y, -z'
'x-1/2, -y-1/2, z-1/2'

loop_
_atom_site_label
_atom_site_type_symbol
_atom_site_fract_x
_atom_site_fract_y
_atom_site_fract_z
_atom_site_U_iso_or_equiv
_atom_site_adp_type
_atom_site_occupancy
_atom_site_site_symmetry_order
_atom_site_calc_flag
_atom_site_refinement_flags_posn
_atom_site_refinement_flags_adp
_atom_site_refinement_flags_occupancy
_atom_site_disorder_assembly
_atom_site_disorder_group
Tb1 Tb 0.78278(2) 0.29375(2) 0.43917(2) 0.05779(16) Uani 1 1 d . . . . .
F002 F 0.4996(3) 0.3710(3) 0.6212(3) 0.0863(11) Uani 1 1 d . . . . .
O4 O 0.6785(3) 0.2941(2) 0.5321(3) 0.0621(9) Uani 1 1 d . . . . .
F004 F 0.5731(3) 0.2622(2) 0.6465(3) 0.0814(10) Uani 1 1 d . . . . .
O7 O 0.7812(3) 0.4222(3) 0.5006(3) 0.0667(9) Uani 1 1 d . . . . .
F006 F 0.6485(3) 0.3711(3) 0.6770(3) 0.0900(12) Uani 1 1 d . . . . .
O1 O 0.5143(3) 0.0582(3) 0.5877(3) 0.0674(10) Uani 1 1 d . . . . .
O3 O 0.6404(3) 0.3506(3) 0.3684(3) 0.0691(10) Uani 1 1 d . . . . .
O2 O 0.7239(3) 0.1635(2) 0.4378(2) 0.0623(9) Uani 1 1 d . . . . .
F00A F 0.5603(3) 0.4941(3) 0.3028(3) 0.0947(12) Uani 1 1 d . . . . .
O5 O 0.7570(3) 0.2552(2) 0.2960(2) 0.0620(9) Uani 1 1 d . . . . .
O8 O 0.8721(3) 0.3805(2) 0.3762(3) 0.0691(10) Uani 1 1 d . . . . .
N3 N 0.4427(3) 0.2130(2) 0.2187(3) 0.0553(10) Uani 1 1 d . . . . .
N1 N 0.5900(3) 0.0755(3) 0.5649(3) 0.0576(10) Uani 1 1 d . . . . .
N2 N 0.6874(3) 0.1218(3) 0.4911(3) 0.0571(10) Uani 1 1 d . . . . .
F00G F 0.4361(3) 0.4646(3) 0.3489(3) 0.0991(14) Uani 1 1 d . . . . .
F00H F 0.4779(4) 0.3920(3) 0.2571(3) 0.1127(18) Uani 1 1 d . . . . .
O6 O 0.9156(3) 0.2205(3) 0.4233(3) 0.0684(10) Uani 1 1 d . . . . .
N4 N 0.3917(3) 0.2130(3) 0.0805(3) 0.0578(10) Uani 1 1 d . . . . .
F00K F 0.7784(4) 0.5285(3) 0.6180(3) 0.1034(14) Uani 1 1 d . . . . .
F00L F 0.8287(5) 0.6176(3) 0.5455(4) 0.1197(19) Uani 1 1 d . . . . .
F00M F 0.8352(4) 0.2371(5) 0.1110(3) 0.130(2) Uani 1 1 d . . . . .
F00N F 0.7201(5) 0.3056(4) 0.1368(4) 0.128(2) Uani 1 1 d . . . . .
F00O F 0.6907(4) 0.5741(4) 0.5058(4) 0.1202(18) Uani 1 1 d . . . . .
C00P C 0.4422(4) 0.2063(3) 0.3052(3) 0.0537(11) Uani 1 1 d . . . . .
C00Q C 0.6868(4) 0.0519(3) 0.6136(3) 0.0584(12) Uani 1 1 d . . . . .
C00R C 0.5180(4) 0.2341(4) 0.1849(4) 0.0622(12) Uani 1 1 d . . . . .
H00R H 0.580252 0.246622 0.215186 0.075 Uiso 1 1 calc R . . . .
C00S C 0.3666(4) 0.2352(3) 0.3360(4) 0.0588(11) Uani 1 1 d . . . . .
H00S H 0.314780 0.259989 0.299311 0.071 Uiso 1 1 calc R . . . .
C00T C 0.3691(4) 0.2006(3) 0.1534(4) 0.0564(12) Uani 1 1 d . . . . .
H00T H 0.307816 0.184704 0.159196 0.068 Uiso 1 1 calc R . . . .
C00U C 0.5186(4) 0.1705(3) 0.3583(3) 0.0564(11) Uani 1 1 d . . . . .
H00U H 0.570560 0.151363 0.337105 0.068 Uiso 1 1 calc R . . . .
C00V C 0.5182(4) 0.1629(3) 0.4437(3) 0.0551(11) Uani 1 1 d . . . . .
C00W C 0.3673(4) 0.2275(3) 0.4209(4) 0.0602(12) Uani 1 1 d . . . . .
H00W H 0.316300 0.248192 0.442378 0.072 Uiso 1 1 calc R . . . .
C00X C 0.6080(4) 0.3351(3) 0.5343(4) 0.0612(12) Uani 1 1 d . . . . .
F00Y F 1.0063(5) 0.5375(3) 0.3394(5) 0.142(2) Uani 1 1 d . . . . .
C00Z C 0.4417(4) 0.1900(3) 0.4745(4) 0.0576(12) Uani 1 1 d . . . . .
H00Z H 0.440432 0.182783 0.531921 0.069 Uiso 1 1 calc R . . . .
F010 F 1.0013(6) 0.4231(4) 0.2942(5) 0.147(3) Uani 1 1 d . . . . .
F011 F 0.7097(5) 0.1894(5) 0.1321(4) 0.141(3) Uani 1 1 d . . . . .
C012 C 0.5982(4) 0.1222(3) 0.4985(3) 0.0559(11) Uani 1 1 d . . . . .
F013 F 1.0716(4) 0.1223(5) 0.3308(4) 0.145(3) Uani 1 1 d . . . . .
C014 C 0.7436(4) 0.0576(3) 0.5432(4) 0.0601(12) Uani 1 1 d . . . . .
C015 C 0.8117(5) 0.4890(4) 0.4888(4) 0.0689(14) Uani 1 1 d . . . . .
C016 C 0.7142(4) 0.1138(4) 0.6825(4) 0.0650(13) Uani 1 1 d . . . . .
H01A H 0.709093 0.166154 0.657046 0.098 Uiso 1 1 calc GR . . . .
H01B H 0.779702 0.104875 0.713089 0.098 Uiso 1 1 calc GR . . . .
H01C H 0.671444 0.110134 0.721392 0.098 Uiso 1 1 calc GR . . . .
F017 F 1.1055(4) 0.2039(5) 0.4382(6) 0.150(3) Uani 1 1 d . . . . .
C018 C 0.5812(4) 0.3340(4) 0.6200(4) 0.0727(15) Uani 1 1 d . . . . .
C019 C 0.4875(4) 0.2339(4) 0.1009(4) 0.0630(13) Uani 1 1 d . . . . .
H019 H 0.525263 0.246096 0.061672 0.076 Uiso 1 1 calc R . . . .
C01A C 0.8471(4) 0.0819(4) 0.5728(4) 0.0671(14) Uani 1 1 d . . . . .
H01D H 0.877080 0.084721 0.524520 0.101 Uiso 1 1 calc GR . . . .
H01E H 0.880419 0.043297 0.613075 0.101 Uiso 1 1 calc GR . . . .
H01F H 0.850234 0.133476 0.599825 0.101 Uiso 1 1 calc GR . . . .
C01B C 0.8921(5) 0.4516(4) 0.3787(5) 0.0759(16) Uani 1 1 d . . . . .
C01C C 0.5110(5) 0.4344(4) 0.3248(5) 0.0773(17) Uani 1 1 d . . . . .
C01D C 0.5548(4) 0.3809(3) 0.4712(4) 0.0651(13) Uani 1 1 d . . . . .
H01G H 0.503667 0.411239 0.482269 0.078 Uiso 1 1 calc R . . . .
C01E C 0.5749(4) 0.3833(4) 0.3925(4) 0.0655(13) Uani 1 1 d . . . . .
C01F C 0.6820(5) -0.0283(4) 0.6523(5) 0.0734(16) Uani 1 1 d . . . . .
H01H H 0.644698 -0.025048 0.695689 0.110 Uiso 1 1 calc GR . . . .
H01I H 0.746376 -0.046257 0.677627 0.110 Uiso 1 1 calc GR . . . .
H01J H 0.651872 -0.065377 0.608780 0.110 Uiso 1 1 calc GR . . . .
C01G C 0.9459(8) 0.4791(5) 0.3127(7) 0.100(3) Uani 1 1 d . . . . .
F01H F 0.8901(5) 0.5001(8) 0.2460(5) 0.213(5) Uani 1 1 d . . . . .
C01I C 0.8127(5) 0.2370(4) 0.2510(4) 0.0694(14) Uani 1 1 d . . . . .
C01J C 0.9476(5) 0.2010(4) 0.3612(5) 0.0780(18) Uani 1 1 d . . . . .
C01K C 0.8675(6) 0.5086(5) 0.4324(5) 0.086(2) Uani 1 1 d . . . . .
H01K H 0.889133 0.560965 0.430058 0.104 Uiso 1 1 calc R . . . .
C01L C 0.7728(6) 0.2447(6) 0.1574(5) 0.086(2) Uani 1 1 d . . . . .
C01M C 0.9067(5) 0.2114(5) 0.2769(5) 0.084(2) Uani 1 1 d . . . . .
H01M H 0.943020 0.201095 0.236016 0.101 Uiso 1 1 calc R . . . .
C01N C 0.7345(5) -0.0149(4) 0.4870(4) 0.0725(16) Uani 1 1 d . . . . .
H01L H 0.667797 -0.031004 0.471443 0.109 Uiso 1 1 calc GR . . . .
H01N H 0.772618 -0.057638 0.517257 0.109 Uiso 1 1 calc GR . . . .
H01O H 0.757224 -0.002457 0.436122 0.109 Uiso 1 1 calc GR . . . .
C01O C 0.7756(7) 0.5526(5) 0.5401(5) 0.088(2) Uani 1 1 d . . . . .
F01P F 1.0402(7) 0.0994(7) 0.4384(7) 0.202(5) Uani 1 1 d . . . . .
C01Q C 1.0464(7) 0.1654(10) 0.3841(6) 0.131(5) Uani 1 1 d . . . . .

loop_
_atom_site_aniso_label
_atom_site_aniso_U_11
_atom_site_aniso_U_22
_atom_site_aniso_U_33
_atom_site_aniso_U_23
_atom_site_aniso_U_13
_atom_site_aniso_U_12
Tb1 0.0556(2) 0.0634(2) 0.0545(2) -0.00007(13) 0.01225(15) 0.00151(13)
F002 0.075(2) 0.092(3) 0.100(3) 0.004(2) 0.037(2) 0.0147(19)
O4 0.059(2) 0.065(2) 0.061(2) -0.0059(17) 0.0113(18) 0.0055(16)
F004 0.092(3) 0.077(2) 0.081(2) 0.0057(19) 0.031(2) 0.007(2)
O7 0.065(2) 0.071(2) 0.067(2) 0.0041(19) 0.0203(18) 0.0003(19)
F006 0.080(2) 0.117(3) 0.076(2) -0.030(2) 0.0259(19) -0.019(2)
O1 0.055(2) 0.084(3) 0.063(2) 0.010(2) 0.0118(17) -0.0035(18)
O3 0.074(2) 0.072(2) 0.061(2) 0.0000(19) 0.0120(18) 0.012(2)
O2 0.060(2) 0.067(2) 0.061(2) 0.0047(18) 0.0156(16) 0.0023(17)
F00A 0.098(3) 0.082(2) 0.102(3) 0.018(2) 0.016(2) 0.014(2)
O5 0.059(2) 0.073(2) 0.057(2) -0.0053(18) 0.0170(16) 0.0018(18)
O8 0.072(2) 0.067(2) 0.075(2) 0.003(2) 0.030(2) -0.0043(19)
N3 0.053(2) 0.060(2) 0.051(2) 0.0043(18) 0.0085(18) 0.0024(17)
N1 0.055(2) 0.062(2) 0.053(2) 0.0036(19) 0.0058(18) -0.0023(19)
N2 0.052(2) 0.066(2) 0.052(2) 0.005(2) 0.0098(17) 0.0038(19)
F00G 0.076(2) 0.097(3) 0.121(4) 0.020(3) 0.015(2) 0.028(2)
F00H 0.132(4) 0.099(3) 0.083(3) -0.008(2) -0.030(3) 0.025(3)
O6 0.069(2) 0.076(2) 0.060(2) -0.0030(19) 0.0124(19) 0.0094(19)
N4 0.053(2) 0.067(3) 0.052(2) 0.0028(19) 0.0108(19) 0.0005(18)
F00K 0.134(4) 0.097(3) 0.088(3) -0.017(2) 0.043(3) 0.000(3)
F00L 0.169(6) 0.076(3) 0.124(4) -0.025(3) 0.055(4) -0.020(3)
F00M 0.075(3) 0.257(7) 0.062(2) 0.009(3) 0.022(2) 0.013(4)
F00N 0.133(5) 0.166(6) 0.078(3) 0.017(3) 0.009(3) 0.047(4)
F00O 0.120(4) 0.116(4) 0.126(4) -0.007(3) 0.028(3) 0.049(3)
C00P 0.052(2) 0.057(3) 0.051(3) -0.003(2) 0.007(2) -0.006(2)
C00Q 0.055(3) 0.060(3) 0.055(3) 0.006(2) 0.001(2) -0.002(2)
C00R 0.051(3) 0.078(3) 0.056(3) 0.003(3) 0.008(2) -0.002(2)
C00S 0.055(3) 0.062(3) 0.059(3) 0.003(2) 0.011(2) 0.003(2)
C00T 0.050(2) 0.061(3) 0.055(3) 0.002(2) 0.006(2) 0.003(2)
C00U 0.053(3) 0.062(3) 0.054(3) 0.004(2) 0.012(2) 0.003(2)
C00V 0.050(2) 0.062(3) 0.051(2) 0.002(2) 0.006(2) 0.001(2)
C00W 0.057(3) 0.062(3) 0.060(3) -0.003(2) 0.009(2) 0.005(2)
C00X 0.053(3) 0.061(3) 0.067(3) -0.006(3) 0.010(2) -0.004(2)
F00Y 0.171(6) 0.101(3) 0.183(6) -0.008(4) 0.101(5) -0.049(4)
C00Z 0.063(3) 0.059(3) 0.050(3) -0.002(2) 0.010(2) -0.006(2)
F010 0.183(6) 0.114(4) 0.186(7) 0.008(4) 0.131(6) -0.007(4)
F011 0.109(4) 0.228(8) 0.085(3) -0.044(4) 0.021(3) -0.056(4)
C012 0.054(3) 0.060(3) 0.052(3) 0.002(2) 0.008(2) 0.002(2)
F013 0.108(4) 0.204(7) 0.119(4) -0.037(4) 0.014(3) 0.070(4)
C014 0.060(3) 0.059(3) 0.057(3) 0.005(2) 0.004(2) 0.004(2)
C015 0.070(3) 0.066(3) 0.068(3) -0.002(3) 0.010(3) 0.006(3)
C016 0.065(3) 0.071(3) 0.055(3) 0.001(3) 0.006(2) 0.001(3)
F017 0.074(3) 0.189(7) 0.174(7) -0.052(5) -0.001(4) 0.031(3)
C018 0.060(3) 0.084(4) 0.075(4) -0.009(3) 0.017(3) 0.004(3)
C019 0.051(3) 0.080(3) 0.057(3) 0.006(3) 0.011(2) -0.003(3)
C01A 0.055(3) 0.067(3) 0.075(4) 0.007(3) 0.004(3) 0.001(2)
C01B 0.079(4) 0.069(3) 0.083(4) 0.009(3) 0.025(3) -0.004(3)
C01C 0.080(4) 0.067(3) 0.081(4) -0.002(3) 0.009(3) 0.002(3)
C01D 0.054(3) 0.063(3) 0.076(3) -0.004(3) 0.008(2) 0.007(2)
C01E 0.059(3) 0.062(3) 0.071(3) -0.008(3) 0.004(3) 0.004(2)
C01F 0.075(4) 0.062(3) 0.079(4) 0.018(3) 0.008(3) -0.002(3)
C01G 0.122(7) 0.080(4) 0.114(7) 0.012(5) 0.059(6) 0.001(5)
F01H 0.124(5) 0.397(16) 0.123(5) 0.123(8) 0.041(4) -0.011(7)
C01I 0.066(3) 0.077(4) 0.064(3) -0.003(3) 0.011(3) -0.001(3)
C01J 0.067(4) 0.095(5) 0.071(4) -0.012(3) 0.012(3) 0.013(3)
C01K 0.101(5) 0.078(4) 0.088(5) 0.003(4) 0.038(4) -0.010(4)
C01L 0.073(4) 0.120(6) 0.064(4) -0.003(4) 0.017(3) 0.001(4)
C01M 0.064(4) 0.124(6) 0.065(4) -0.015(4) 0.018(3) 0.014(3)
C01N 0.069(3) 0.071(3) 0.072(4) -0.013(3) 0.005(3) 0.004(3)
C01O 0.103(6) 0.078(4) 0.087(5) -0.006(4) 0.028(4) 0.002(4)
F01P 0.172(8) 0.231(10) 0.213(9) 0.086(8) 0.065(7) 0.118(8)
C01Q 0.086(6) 0.229(14) 0.070(5) -0.026(7) 0.000(4) 0.061(8)

loop_
_atom_type_symbol
_atom_type_description
_atom_type_scat_dispersion_real
_atom_type_scat_dispersion_imag
_atom_type_scat_source
C C 0.0181 0.0091 'International Tables Vol C Tables 4.2.6.8 and 6.1.1.4'
H H 0.0000 0.0000 'International Tables Vol C Tables 4.2.6.8 and 6.1.1.4'
F F 0.0727 0.0534 'International Tables Vol C Tables 4.2.6.8 and 6.1.1.4'
N N 0.0311 0.0180 'International Tables Vol C Tables 4.2.6.8 and 6.1.1.4'
O O 0.0492 0.0322 'International Tables Vol C Tables 4.2.6.8 and 6.1.1.4'
Tb Tb -9.1472 9.1891 'International Tables Vol C Tables 4.2.6.8 and 6.1.1.4'

loop_
_geom_angle_atom_site_label_1
_geom_angle_atom_site_label_2
_geom_angle_atom_site_label_3
_geom_angle
_geom_angle_site_symmetry_1
_geom_angle_site_symmetry_3
_geom_angle_publ_flag
O4 Tb1 O7 70.45(13) . . ?
O4 Tb1 O2 74.41(13) . . ?
O4 Tb1 O5 130.39(14) . . ?
O4 Tb1 N4 76.56(15) . 4_666 ?
O7 Tb1 N4 73.67(15) . 4_666 ?
O3 Tb1 O4 72.62(15) . . ?
O3 Tb1 O7 75.02(15) . . ?
O3 Tb1 O2 96.27(15) . . ?
O3 Tb1 O5 72.35(14) . . ?
O3 Tb1 O8 91.71(16) . . ?
O3 Tb1 O6 144.77(15) . . ?
O3 Tb1 N4 141.73(15) . 4_666 ?
O2 Tb1 O7 144.81(14) . . ?
O2 Tb1 O5 75.73(14) . . ?
O2 Tb1 N4 96.74(14) . 4_666 ?
O5 Tb1 O7 130.25(14) . . ?
O5 Tb1 N4 145.88(14) . 4_666 ?
O8 Tb1 O4 140.38(14) . . ?
O8 Tb1 O7 70.40(15) . . ?
O8 Tb1 O2 144.71(14) . . ?
O8 Tb1 O5 74.11(15) . . ?
O8 Tb1 O6 75.34(16) . . ?
O8 Tb1 N4 97.96(16) . 4_666 ?
O6 Tb1 O4 136.28(15) . . ?
O6 Tb1 O7 127.65(15) . . ?
O6 Tb1 O2 78.50(15) . . ?
O6 Tb1 O5 72.61(14) . . ?
O6 Tb1 N4 73.28(16) . 4_666 ?
C00X O4 Tb1 131.5(4) . . ?
C015 O7 Tb1 136.7(4) . . ?
C01E O3 Tb1 133.0(4) . . ?
N2 O2 Tb1 133.7(3) . . ?
C01I O5 Tb1 132.0(4) . . ?
C01B O8 Tb1 138.3(4) . . ?
C00R N3 C00P 126.8(5) . . ?
C00T N3 C00P 126.9(5) . . ?
C00T N3 C00R 106.3(5) . . ?
O1 N1 C00Q 123.1(4) . . ?
O1 N1 C012 126.7(5) . . ?
C012 N1 C00Q 110.1(4) . . ?
O2 N2 C014 121.3(4) . . ?
C012 N2 O2 126.6(4) . . ?
C012 N2 C014 111.6(5) . . ?
C01J O6 Tb1 133.4(4) . . ?
C00T N4 Tb1 126.6(4) . 4_565 ?
C00T N4 C019 104.7(5) . . ?
C019 N4 Tb1 128.6(4) . 4_565 ?
C00S C00P N3 120.6(5) . . ?
C00S C00P C00U 120.7(5) . . ?
C00U C00P N3 118.8(5) . . ?
N1 C00Q C014 99.9(4) . . ?
N1 C00Q C016 105.4(5) . . ?
N1 C00Q C01F 109.9(5) . . ?
C016 C00Q C014 114.0(5) . . ?
C01F C00Q C014 116.4(5) . . ?
C01F C00Q C016 110.1(5) . . ?
C019 C00R N3 107.3(5) . . ?
C00P C00S C00W 119.6(5) . . ?
N4 C00T N3 112.4(5) . . ?
C00P C00U C00V 119.1(5) . . ?
C00U C00V C012 118.4(5) . . ?
C00Z C00V C00U 120.4(5) . . ?
C00Z C00V C012 121.1(5) . . ?
C00Z C00W C00S 120.6(5) . . ?
O4 C00X C018 113.1(5) . . ?
O4 C00X C01D 128.4(6) . . ?
C01D C00X C018 118.5(5) . . ?
C00W C00Z C00V 119.6(5) . . ?
N1 C012 C00V 124.3(5) . . ?
N2 C012 N1 108.9(4) . . ?
N2 C012 C00V 126.8(5) . . ?
N2 C014 C00Q 99.0(4) . . ?
N2 C014 C01A 110.5(5) . . ?
N2 C014 C01N 106.4(5) . . ?
C01A C014 C00Q 115.0(5) . . ?
C01A C014 C01N 111.2(5) . . ?
C01N C014 C00Q 113.8(5) . . ?
O7 C015 C01K 126.5(6) . . ?
O7 C015 C01O 112.9(6) . . ?
C01K C015 C01O 120.5(6) . . ?
F002 C018 F006 105.9(5) . . ?
F002 C018 C00X 113.9(6) . . ?
F004 C018 F002 107.1(5) . . ?
F004 C018 F006 108.2(6) . . ?
F004 C018 C00X 111.7(5) . . ?
F006 C018 C00X 109.7(5) . . ?
C00R C019 N4 109.3(5) . . ?
O8 C01B C01G 115.1(7) . . ?
O8 C01B C01K 127.3(7) . . ?
C01K C01B C01G 117.5(6) . . ?
F00A C01C C01E 110.6(6) . . ?
F00G C01C F00A 107.4(6) . . ?
F00G C01C C01E 113.7(6) . . ?
F00H C01C F00A 108.0(7) . . ?
F00H C01C F00G 106.9(6) . . ?
F00H C01C C01E 109.9(5) . . ?
C01E C01D C00X 121.0(5) . . ?
O3 C01E C01C 113.9(6) . . ?
O3 C01E C01D 128.1(6) . . ?
C01D C01E C01C 118.0(5) . . ?
F00Y C01G C01B 113.2(8) . . ?
F010 C01G F00Y 103.3(8) . . ?
F010 C01G C01B 111.3(7) . . ?
F01H C01G F00Y 108.7(9) . . ?
F01H C01G F010 108.3(11) . . ?
F01H C01G C01B 111.6(8) . . ?
O5 C01I C01L 115.0(6) . . ?
O5 C01I C01M 127.6(6) . . ?
C01M C01I C01L 117.4(6) . . ?
O6 C01J C01M 128.4(7) . . ?
O6 C01J C01Q 113.6(7) . . ?
C01M C01J C01Q 117.9(7) . . ?
C015 C01K C01B 120.6(7) . . ?
F00M C01L F011 105.3(7) . . ?
F00M C01L C01I 114.7(6) . . ?
F00N C01L F00M 111.8(8) . . ?
F00N C01L F011 99.7(8) . . ?
F00N C01L C01I 114.0(7) . . ?
F011 C01L C01I 109.8(7) . . ?
C01J C01M C01I 120.9(7) . . ?
F00K C01O F00L 107.1(7) . . ?
F00K C01O C015 111.2(6) . . ?
F00L C01O C015 111.5(7) . . ?
F00O C01O F00K 109.3(7) . . ?
F00O C01O F00L 105.7(7) . . ?
F00O C01O C015 111.8(7) . . ?
F013 C01Q F017 122.3(9) . . ?
F013 C01Q C01J 117.6(8) . . ?
F013 C01Q F01P 92.0(12) . . ?
F017 C01Q C01J 114.6(10) . . ?
F017 C01Q F01P 95.7(9) . . ?
F01P C01Q C01J 106.3(10) . . ?

loop_
_geom_bond_atom_site_label_1
_geom_bond_atom_site_label_2
_geom_bond_distance
_geom_bond_site_symmetry_2
_geom_bond_publ_flag
Tb1 O4 2.359(4) . ?
Tb1 O7 2.412(4) . ?
Tb1 O3 2.337(4) . ?
Tb1 O2 2.377(4) . ?
Tb1 O5 2.377(4) . ?
Tb1 O8 2.343(4) . ?
Tb1 O6 2.350(4) . ?
Tb1 N4 2.495(5) 4_666 ?
F002 C018 1.339(7) . ?
O4 C00X 1.242(7) . ?
F004 C018 1.313(9) . ?
O7 C015 1.250(8) . ?
F006 C018 1.347(8) . ?
O1 N1 1.263(6) . ?
O3 C01E 1.234(7) . ?
O2 N2 1.320(6) . ?
F00A C01C 1.335(9) . ?
O5 C01I 1.241(7) . ?
O8 C01B 1.244(8) . ?
N3 C00P 1.418(7) . ?
N3 C00R 1.370(7) . ?
N3 C00T 1.348(7) . ?
N1 C00Q 1.503(7) . ?
N1 C012 1.371(7) . ?
N2 C012 1.319(7) . ?
N2 C014 1.510(7) . ?
F00G C01C 1.333(9) . ?
F00H C01C 1.320(8) . ?
O6 C01J 1.247(9) . ?
N4 C00T 1.318(8) . ?
N4 C019 1.396(7) . ?
F00K C01O 1.329(10) . ?
F00L C01O 1.339(10) . ?
F00M C01L 1.304(8) . ?
F00N C01L 1.287(10) . ?
F00O C01O 1.285(10) . ?
C00P C00S 1.387(8) . ?
C00P C00U 1.388(8) . ?
C00Q C014 1.553(9) . ?
C00Q C016 1.531(8) . ?
C00Q C01F 1.515(8) . ?
C00R C019 1.346(8) . ?
C00S C00W 1.391(8) . ?
C00U C00V 1.401(7) . ?
C00V C00Z 1.388(8) . ?
C00V C012 1.472(7) . ?
C00W C00Z 1.385(8) . ?
C00X C018 1.531(9) . ?
C00X C01D 1.385(9) . ?
F00Y C01G 1.332(11) . ?
F010 C01G 1.322(11) . ?
F011 C01L 1.313(11) . ?
F013 C01Q 1.252(11) . ?
C014 C01A 1.523(8) . ?
C014 C01N 1.529(8) . ?
C015 C01K 1.390(10) . ?
C015 C01O 1.529(10) . ?
F017 C01Q 1.270(14) . ?
C01B C01G 1.533(11) . ?
C01B C01K 1.406(11) . ?
C01C C01E 1.546(9) . ?
C01D C01E 1.377(9) . ?
C01G F01H 1.257(12) . ?
C01I C01L 1.517(10) . ?
C01I C01M 1.400(10) . ?
C01J C01M 1.387(11) . ?
C01J C01Q 1.520(11) . ?
F01P C01Q 1.447(18) . ?
